data_4105738
loop_
_publ_author_name
'Nathan A. Siladke'
'Joseph W. Ziller'
'William J. Evans'

_publ_section_title
;
 Insertion, Isomerization, and Cascade Reactivity of the Tethered
 Silylalkyl Uranium Metallocene (\h5-C5Me4SiMe2CH2-\kC)2U
;
_journal_name_full 'Journal of the American Chemical Society'
_journal_page_first 3507
_journal_page_last 3516
_journal_paper_doi 10.1021/ja109491k
_journal_volume 133
_journal_year 2011
_chemical_formula_sum 'C34 H58 N2 Si2 U'
_chemical_formula_weight 789.03
_chemical_name_systematic
; 
 ? 
;
_space_group_IT_number 14
_symmetry_cell_setting monoclinic
_symmetry_space_group_name_Hall '-P 2ybc'
_symmetry_space_group_name_H-M 'P 1 21/c 1'
_atom_sites_solution_hydrogens mixed
_atom_sites_solution_primary direct
_atom_sites_solution_secondary difmap
_audit_creation_method SHELXTL
_cell_angle_alpha 90.00
_cell_angle_beta 104.7607(7)
_cell_angle_gamma 90.00
_cell_formula_units_Z 4
_cell_length_a 10.0856(5)
_cell_length_b 17.4636(9)
_cell_length_c 19.6548(10)
_cell_measurement_reflns_used 9931
_cell_measurement_temperature 153(2)
_cell_measurement_theta_max 28.08
_cell_measurement_theta_min 2.33
_cell_volume 3347.6(3)
_computing_cell_refinement 'Bruker SAINT'
_computing_data_collection 'Bruker APEX2'
_computing_data_reduction 'Bruker SAINT'
_computing_molecular_graphics 'Bruker SHELXTL'
_computing_publication_material 'Bruker SHELXTL'
_computing_structure_refinement 'SHELXL-97 (Sheldrick, 2008)'
_computing_structure_solution 'SHELXS-97 (Sheldrick, 2008)'
_diffrn_ambient_temperature 153(2)
_diffrn_measured_fraction_theta_full 1.000
_diffrn_measured_fraction_theta_max 1.000
_diffrn_measurement_device_type 'Bruker APEX-II CCD'
_diffrn_measurement_method '\f and \w scans'
_diffrn_radiation_monochromator graphite
_diffrn_radiation_source 'fine-focus sealed tube'
_diffrn_radiation_type MoK\a
_diffrn_radiation_wavelength 0.71073
_diffrn_reflns_av_R_equivalents 0.0651
_diffrn_reflns_av_sigmaI/netI 0.0503
_diffrn_reflns_limit_h_max 12
_diffrn_reflns_limit_h_min -12
_diffrn_reflns_limit_k_max 21
_diffrn_reflns_limit_k_min -21
_diffrn_reflns_limit_l_max 24
_diffrn_reflns_limit_l_min -24
_diffrn_reflns_number 35878
_diffrn_reflns_theta_full 26.37
_diffrn_reflns_theta_max 26.37
_diffrn_reflns_theta_min 1.58
_exptl_absorpt_coefficient_mu 4.945
_exptl_absorpt_correction_T_max 0.7692
_exptl_absorpt_correction_T_min 0.5701
_exptl_absorpt_correction_type numerical
_exptl_absorpt_process_details 'Bruker SADABS'
_exptl_crystal_colour red
_exptl_crystal_density_diffrn 1.566
_exptl_crystal_density_meas ?
_exptl_crystal_description block
_exptl_crystal_F_000 1584
_exptl_crystal_size_max 0.13
_exptl_crystal_size_mid 0.08
_exptl_crystal_size_min 0.06
_refine_diff_density_max 1.382
_refine_diff_density_min -0.765
_refine_diff_density_rms 0.119
_refine_ls_extinction_method none
_refine_ls_goodness_of_fit_ref 1.013
_refine_ls_hydrogen_treatment mixed
_refine_ls_matrix_type full
_refine_ls_number_parameters 378
_refine_ls_number_reflns 6856
_refine_ls_number_restraints 0
_refine_ls_restrained_S_all 1.013
_refine_ls_R_factor_all 0.0739
_refine_ls_R_factor_gt 0.0326
_refine_ls_shift/su_max 0.002
_refine_ls_shift/su_mean 0.000
_refine_ls_structure_factor_coef Fsqd
_refine_ls_weighting_details 'calc w=1/[\s^2^(Fo^2^)+(0.0320P)^2^+0.7014P] where P=(Fo^2^+2Fc^2^)/3'
_refine_ls_weighting_scheme calc
_refine_ls_wR_factor_gt 0.0636
_refine_ls_wR_factor_ref 0.0744
_reflns_number_gt 4131
_reflns_number_total 6856
_reflns_threshold_expression >2sigma(I)
_cod_data_source_file ja109491k_si_005.cif
_cod_data_source_block nas27
_cod_depositor_comments
;
The following automatic conversions were performed:

'_exptl_crystal_density_meas' value 'none' was changed to '?' - the
value is perceived as not measured.

Automatic conversion script
Id: cif_fix_values 3008 2015-01-20 13:52:24Z robertas 

The following automatic conversions were performed:

'_atom_sites_solution_hydrogens' value 'difmap & geom' was changed to
'mixed'.

Automatic conversion script
Id: cif_fix_values 6452 2018-10-05 10:23:21Z andrius 
;
_cod_database_code 4105738

loop_
_symmetry_equiv_pos_as_xyz
'x, y, z'
'-x, y+1/2, -z+1/2'
'-x, -y, -z'
'x, -y-1/2, z-1/2'

loop_
_atom_site_label
_atom_site_type_symbol
_atom_site_fract_x
_atom_site_fract_y
_atom_site_fract_z
_atom_site_U_iso_or_equiv
_atom_site_adp_type
_atom_site_occupancy
_atom_site_symmetry_multiplicity
_atom_site_calc_flag
_atom_site_refinement_flags
U1 U 0.310048(18) 0.748851(15) 0.086655(9) 0.01727(6) Uani 1 1 d .
Si1 Si 0.07893(18) 0.88438(10) 0.17652(9) 0.0269(4) Uani 1 1 d .
Si2 Si 0.02417(16) 0.73881(9) -0.05760(8) 0.0230(4) Uani 1 1 d .
N1 N 0.1050(5) 0.6946(3) 0.1028(2) 0.0220(10) Uani 1 1 d .
N2 N 0.4561(5) 0.6458(3) 0.1651(2) 0.0238(12) Uani 1 1 d .
C1 C 0.3145(6) 0.9067(3) 0.1136(3) 0.0248(13) Uani 1 1 d .
C2 C 0.4535(6) 0.8892(3) 0.1288(3) 0.0268(14) Uani 1 1 d .
C3 C 0.4877(6) 0.8430(3) 0.1904(3) 0.0241(14) Uani 1 1 d .
C4 C 0.3664(6) 0.8322(3) 0.2129(3) 0.0223(13) Uani 1 1 d .
C5 C 0.2550(6) 0.8717(3) 0.1650(3) 0.0205(12) Uani 1 1 d .
C6 C 0.2457(7) 0.9675(3) 0.0605(3) 0.0361(16) Uani 1 1 d .
H6A H 0.2270 1.0131 0.0855 0.054 Uiso 1 1 calc R
H6B H 0.1593 0.9472 0.0311 0.054 Uiso 1 1 calc R
H6C H 0.3065 0.9811 0.0306 0.054 Uiso 1 1 calc R
C7 C 0.5572(7) 0.9228(4) 0.0935(3) 0.0447(19) Uani 1 1 d .
H7A H 0.6008 0.9676 0.1201 0.067 Uiso 1 1 calc R
H7B H 0.5108 0.9383 0.0454 0.067 Uiso 1 1 calc R
H7C H 0.6272 0.8843 0.0922 0.067 Uiso 1 1 calc R
C8 C 0.6294(6) 0.8229(4) 0.2311(3) 0.0419(17) Uani 1 1 d .
H8A H 0.6687 0.8657 0.2618 0.063 Uiso 1 1 calc R
H8B H 0.6862 0.8125 0.1984 0.063 Uiso 1 1 calc R
H8C H 0.6263 0.7773 0.2597 0.063 Uiso 1 1 calc R
C9 C 0.3640(7) 0.7922(3) 0.2798(3) 0.0330(15) Uani 1 1 d .
H9A H 0.3947 0.8275 0.3195 0.049 Uiso 1 1 calc R
H9B H 0.4254 0.7478 0.2863 0.049 Uiso 1 1 calc R
H9C H 0.2704 0.7750 0.2775 0.049 Uiso 1 1 calc R
C10 C 0.0782(7) 0.8970(4) 0.2705(3) 0.050(2) Uani 1 1 d .
H10A H 0.1424 0.9379 0.2914 0.074 Uiso 1 1 calc R
H10B H 0.1062 0.8491 0.2960 0.074 Uiso 1 1 calc R
H10C H -0.0143 0.9108 0.2735 0.074 Uiso 1 1 calc R
C11 C -0.0095(7) 0.9714(3) 0.1313(4) 0.0444(18) Uani 1 1 d .
H11A H 0.0482 1.0165 0.1467 0.067 Uiso 1 1 calc R
H11B H -0.0974 0.9780 0.1433 0.067 Uiso 1 1 calc R
H11C H -0.0258 0.9653 0.0803 0.067 Uiso 1 1 calc R
C12 C -0.0315(6) 0.7993(4) 0.1405(3) 0.0343(15) Uani 1 1 d .
H12A H -0.0344 0.7637 0.1793 0.041 Uiso 1 1 calc R
H12B H -0.1263 0.8166 0.1187 0.041 Uiso 1 1 calc R
C13 C 0.0252(5) 0.7586(4) 0.0867(3) 0.0227(12) Uani 1 1 d .
C14 C 0.0184(6) 0.7931(3) 0.0234(3) 0.0284(14) Uani 1 1 d .
C15 C -0.0620(6) 0.7997(4) -0.1345(3) 0.0363(16) Uani 1 1 d .
H15A H -0.0612 0.7730 -0.1783 0.054 Uiso 1 1 calc R
H15B H -0.0130 0.8484 -0.1324 0.054 Uiso 1 1 calc R
H15C H -0.1570 0.8095 -0.1332 0.054 Uiso 1 1 calc R
C16 C -0.0820(6) 0.6512(4) -0.0679(3) 0.0353(16) Uani 1 1 d .
H16A H -0.0465 0.6170 -0.0279 0.053 Uiso 1 1 calc R
H16B H -0.0790 0.6252 -0.1116 0.053 Uiso 1 1 calc R
H16C H -0.1770 0.6651 -0.0696 0.053 Uiso 1 1 calc R
C17 C 0.2902(6) 0.6543(3) -0.0295(3) 0.0246(13) Uani 1 1 d .
C18 C 0.4293(6) 0.6741(3) -0.0158(3) 0.0255(13) Uani 1 1 d .
C19 C 0.4394(5) 0.7539(4) -0.0292(2) 0.0266(12) Uani 1 1 d .
C20 C 0.3047(6) 0.7832(3) -0.0508(3) 0.0239(13) Uani 1 1 d .
C21 C 0.2085(6) 0.7226(3) -0.0517(3) 0.0199(12) Uani 1 1 d .
C22 C 0.2414(6) 0.5732(3) -0.0314(3) 0.0286(14) Uani 1 1 d .
H22A H 0.2532 0.5481 -0.0740 0.043 Uiso 1 1 calc R
H22B H 0.1442 0.5725 -0.0314 0.043 Uiso 1 1 calc R
H22C H 0.2948 0.5458 0.0102 0.043 Uiso 1 1 calc R
C23 C 0.5466(6) 0.6200(3) -0.0035(3) 0.0325(15) Uani 1 1 d .
H23A H 0.5667 0.6076 -0.0484 0.049 Uiso 1 1 calc R
H23B H 0.5231 0.5730 0.0181 0.049 Uiso 1 1 calc R
H23C H 0.6273 0.6436 0.0281 0.049 Uiso 1 1 calc R
C24 C 0.5711(7) 0.7916(4) -0.0325(3) 0.0418(17) Uani 1 1 d .
H24A H 0.6036 0.7692 -0.0710 0.063 Uiso 1 1 calc R
H24B H 0.6400 0.7836 0.0121 0.063 Uiso 1 1 calc R
H24C H 0.5557 0.8466 -0.0407 0.063 Uiso 1 1 calc R
C25 C 0.2718(7) 0.8627(3) -0.0793(3) 0.0312(15) Uani 1 1 d .
H25A H 0.2511 0.8615 -0.1308 0.047 Uiso 1 1 calc R
H25B H 0.3506 0.8963 -0.0608 0.047 Uiso 1 1 calc R
H25C H 0.1920 0.8823 -0.0648 0.047 Uiso 1 1 calc R
C26 C 0.5223(7) 0.6915(3) 0.1372(3) 0.0247(13) Uani 1 1 d .
C27 C -0.0950(6) 0.6200(4) 0.1223(3) 0.0420(17) Uani 1 1 d .
H27A H -0.1296 0.6185 0.0710 0.063 Uiso 1 1 calc R
H27B H -0.1370 0.6630 0.1411 0.063 Uiso 1 1 calc R
H27C H -0.1181 0.5720 0.1424 0.063 Uiso 1 1 calc R
C28 C 0.1159(7) 0.6383(4) 0.2221(3) 0.0366(16) Uani 1 1 d .
H28A H 0.0708 0.6816 0.2387 0.055 Uiso 1 1 calc R
H28B H 0.2151 0.6472 0.2335 0.055 Uiso 1 1 calc R
H28C H 0.0973 0.5912 0.2452 0.055 Uiso 1 1 calc R
C29 C 0.1202(7) 0.5576(3) 0.1191(3) 0.0359(16) Uani 1 1 d .
H29A H 0.0802 0.5487 0.0688 0.054 Uiso 1 1 calc R
H29B H 0.0992 0.5140 0.1461 0.054 Uiso 1 1 calc R
H29C H 0.2198 0.5631 0.1279 0.054 Uiso 1 1 calc R
C30 C 0.0602(6) 0.6300(3) 0.1416(3) 0.0283(14) Uani 1 1 d .
C31 C 0.5217(7) 0.5791(3) 0.2115(3) 0.0315(15) Uani 1 1 d .
C32 C 0.5169(10) 0.5102(4) 0.1649(4) 0.082(3) Uani 1 1 d .
H32A H 0.5710 0.5203 0.1309 0.123 Uiso 1 1 calc R
H32B H 0.4216 0.4997 0.1397 0.123 Uiso 1 1 calc R
H32C H 0.5549 0.4658 0.1938 0.123 Uiso 1 1 calc R
C33 C 0.6665(8) 0.5938(5) 0.2485(5) 0.091(4) Uani 1 1 d .
H33A H 0.7171 0.6096 0.2143 0.136 Uiso 1 1 calc R
H33B H 0.7074 0.5469 0.2723 0.136 Uiso 1 1 calc R
H33C H 0.6710 0.6345 0.2833 0.136 Uiso 1 1 calc R
C34 C 0.4437(9) 0.5613(5) 0.2642(4) 0.079(3) Uani 1 1 d .
H34A H 0.4340 0.6078 0.2904 0.119 Uiso 1 1 calc R
H34B H 0.4929 0.5223 0.2969 0.119 Uiso 1 1 calc R
H34C H 0.3526 0.5419 0.2401 0.119 Uiso 1 1 calc R
H14 H -0.019(5) 0.849(3) 0.026(2) 0.013(13) Uiso 1 1 d .
H26 H 0.619(6) 0.690(3) 0.143(3) 0.038(18) Uiso 1 1 d .

loop_
_atom_site_aniso_label
_atom_site_aniso_U_11
_atom_site_aniso_U_22
_atom_site_aniso_U_33
_atom_site_aniso_U_23
_atom_site_aniso_U_13
_atom_site_aniso_U_12
U1 0.01871(9) 0.01458(9) 0.01871(9) 0.00089(13) 0.00514(6) 0.00118(13)
Si1 0.0284(10) 0.0248(9) 0.0260(9) -0.0054(8) 0.0038(8) 0.0047(8)
Si2 0.0248(8) 0.0220(10) 0.0207(7) 0.0010(7) 0.0031(6) 0.0033(7)
N1 0.020(3) 0.020(2) 0.026(3) 0.003(2) 0.006(2) 0.002(2)
N2 0.025(3) 0.026(3) 0.021(3) -0.003(2) 0.007(2) -0.001(2)
C1 0.042(4) 0.015(3) 0.020(3) -0.005(2) 0.012(3) 0.002(3)
C2 0.041(4) 0.013(3) 0.027(3) -0.011(3) 0.011(3) -0.010(3)
C3 0.025(3) 0.013(3) 0.030(4) -0.011(3) 0.001(3) -0.003(2)
C4 0.030(3) 0.017(3) 0.016(3) -0.003(2) -0.001(2) 0.003(2)
C5 0.033(3) 0.013(3) 0.016(3) -0.003(2) 0.007(2) 0.000(2)
C6 0.067(5) 0.016(3) 0.025(3) 0.003(3) 0.011(3) 0.002(3)
C7 0.060(5) 0.034(4) 0.047(4) -0.016(3) 0.027(4) -0.013(3)
C8 0.035(4) 0.037(4) 0.049(4) -0.011(3) 0.003(3) 0.002(3)
C9 0.046(4) 0.030(4) 0.021(3) 0.003(3) 0.005(3) 0.005(3)
C10 0.041(4) 0.074(6) 0.040(4) -0.014(4) 0.022(3) 0.002(4)
C11 0.037(4) 0.028(4) 0.064(5) -0.001(3) 0.005(4) 0.014(3)
C12 0.029(4) 0.040(4) 0.034(4) -0.008(3) 0.009(3) 0.006(3)
C13 0.019(2) 0.025(3) 0.024(3) -0.007(3) 0.006(2) -0.003(3)
C14 0.030(4) 0.026(3) 0.030(3) -0.004(3) 0.009(3) 0.004(3)
C15 0.029(4) 0.047(4) 0.029(3) 0.007(3) 0.001(3) 0.009(3)
C16 0.029(4) 0.041(4) 0.037(4) -0.001(3) 0.009(3) -0.001(3)
C17 0.029(3) 0.025(3) 0.020(3) -0.004(2) 0.007(3) 0.001(3)
C18 0.030(4) 0.025(3) 0.021(3) -0.005(2) 0.006(3) 0.000(3)
C19 0.026(3) 0.041(3) 0.016(2) -0.005(3) 0.012(2) -0.008(4)
C20 0.033(4) 0.027(3) 0.010(3) 0.000(2) 0.004(3) -0.002(3)
C21 0.022(3) 0.021(3) 0.014(3) -0.001(2) 0.001(2) -0.002(2)
C22 0.039(4) 0.017(3) 0.030(3) -0.005(3) 0.008(3) 0.001(3)
C23 0.030(4) 0.033(4) 0.035(4) -0.009(3) 0.010(3) 0.002(3)
C24 0.039(4) 0.042(4) 0.048(4) -0.007(3) 0.018(4) -0.004(3)
C25 0.052(4) 0.025(3) 0.019(3) 0.007(3) 0.013(3) -0.004(3)
C26 0.027(4) 0.028(3) 0.021(3) -0.002(3) 0.009(3) 0.003(3)
C27 0.036(4) 0.041(4) 0.052(4) 0.003(3) 0.018(3) -0.010(3)
C28 0.050(4) 0.034(4) 0.029(4) 0.009(3) 0.015(3) -0.005(3)
C29 0.049(4) 0.025(3) 0.032(4) 0.003(3) 0.007(3) -0.009(3)
C30 0.028(4) 0.025(3) 0.031(4) 0.008(3) 0.006(3) -0.003(3)
C31 0.041(4) 0.025(3) 0.027(3) 0.004(3) 0.007(3) 0.009(3)
C32 0.143(9) 0.041(5) 0.051(5) 0.004(4) 0.005(6) 0.044(5)
C33 0.060(6) 0.093(8) 0.095(7) 0.065(6) -0.024(5) -0.008(5)
C34 0.089(7) 0.083(6) 0.079(6) 0.068(5) 0.048(5) 0.057(6)

loop_
_atom_type_symbol
_atom_type_description
_atom_type_scat_dispersion_real
_atom_type_scat_dispersion_imag
_atom_type_scat_source
C C 0.0033 0.0016 'International Tables Vol C Tables 4.2.6.8 and 6.1.1.4'
H H 0.0000 0.0000 'International Tables Vol C Tables 4.2.6.8 and 6.1.1.4'
N N 0.0061 0.0033 'International Tables Vol C Tables 4.2.6.8 and 6.1.1.4'
Si Si 0.0817 0.0704 'International Tables Vol C Tables 4.2.6.8 and 6.1.1.4'
U U -9.6767 9.6646 'International Tables Vol C Tables 4.2.6.8 and 6.1.1.4'

loop_
_geom_angle_atom_site_label_1
_geom_angle_atom_site_label_2
_geom_angle_atom_site_label_3
_geom_angle
Cnt1 U1 N1 110.8
Cnt1 U1 N2 101.6
Cnt1 U1 C13 93.5
Cnt1 U1 C14 96.4
Cnt1 U1 C26 91.8
Cnt2 U1 N1 109.9
Cnt2 U1 N2 103.7
Cnt2 U1 C13 110.5
Cnt2 U1 C14 89.1
Cnt2 U1 C26 90.6
Cnt1 U1 Cnt2 130.9
C26 U1 N1 120.44(19)
C26 U1 N2 29.01(17)
N1 U1 N2 91.51(15)
C26 U1 C21 115.31(18)
N1 U1 C21 86.95(16)
N2 U1 C21 119.89(15)
C26 U1 C20 107.26(19)
N1 U1 C20 114.78(17)
N2 U1 C20 127.18(16)
C21 U1 C20 30.49(16)
C26 U1 C5 112.65(18)
N1 U1 C5 85.97(16)
N2 U1 C5 111.90(15)
C21 U1 C5 127.85(16)
C20 U1 C5 114.76(16)
C26 U1 C17 87.78(18)
N1 U1 C17 89.43(16)
N2 U1 C17 89.23(16)
C21 U1 C17 30.72(16)
C20 U1 C17 49.11(16)
C5 U1 C17 158.45(16)
C26 U1 C1 111.80(19)
N1 U1 C1 109.89(16)
N2 U1 C1 126.52(16)
C21 U1 C1 109.98(16)
C20 U1 C1 88.07(16)
C5 U1 C1 29.83(15)
C17 U1 C1 137.06(16)
C26 U1 C4 83.66(18)
N1 U1 C4 94.34(16)
N2 U1 C4 82.97(15)
C21 U1 C4 157.10(16)
C20 U1 C4 134.67(16)
C5 U1 C4 29.96(15)
C17 U1 C4 171.41(16)
C1 U1 C4 48.23(16)
C26 U1 C2 84.5(2)
N1 U1 C2 134.29(16)
N2 U1 C2 104.83(17)
C21 U1 C2 118.25(16)
C20 U1 C2 88.84(17)
C5 U1 C2 48.32(16)
C17 U1 C2 132.21(17)
C1 U1 C2 28.39(16)
C4 U1 C2 47.60(16)
C26 U1 C3 66.74(19)
N1 U1 C3 122.90(17)
N2 U1 C3 79.42(17)
C21 U1 C3 145.62(17)
C20 U1 C3 115.18(18)
C5 U1 C3 48.68(17)
C17 U1 C3 145.62(17)
C1 U1 C3 47.55(17)
C4 U1 C3 28.89(16)
C2 U1 C3 28.77(16)
C26 U1 C13 146.04(19)
N1 U1 C13 28.10(15)
N2 U1 C13 117.41(16)
C21 U1 C13 83.52(16)
C20 U1 C13 102.54(16)
C5 U1 C13 67.27(16)
C17 U1 C13 99.91(16)
C1 U1 C13 84.82(17)
C4 U1 C13 86.93(16)
C2 U1 C13 112.36(17)
C3 U1 C13 114.17(16)
C26 U1 C19 78.52(18)
N1 U1 C19 134.46(16)
N2 U1 C19 100.83(17)
C21 U1 C19 48.93(16)
C20 U1 C19 28.77(16)
C5 U1 C19 127.25(18)
C17 U1 C19 47.68(17)
C1 U1 C19 97.43(18)
C4 U1 C19 130.40(17)
C2 U1 C19 84.61(17)
C3 U1 C19 102.49(17)
C13 U1 C19 130.33(15)
C26 U1 C18 66.86(18)
N1 U1 C18 116.32(16)
N2 U1 C18 79.97(15)
C21 U1 C18 48.78(16)
C20 U1 C18 47.63(16)
C5 U1 C18 155.19(16)
C17 U1 C18 28.46(16)
C1 U1 C18 125.63(16)
C4 U1 C18 145.02(17)
C2 U1 C18 108.53(17)
C3 U1 C18 117.16(17)
C13 U1 C18 128.05(16)
C19 U1 C18 28.45(16)
C26 U1 C14 169.44(19)
N1 U1 C14 50.12(16)
N2 U1 C14 141.48(16)
C21 U1 C14 62.77(16)
C20 U1 C14 76.37(17)
C5 U1 C14 73.52(16)
C17 U1 C14 87.41(16)
C1 U1 C14 77.93(17)
C4 U1 C14 100.94(16)
C2 U1 C14 105.68(17)
C3 U1 C14 121.24(16)
C13 U1 C14 26.88(15)
C19 U1 C14 104.92(16)
C18 U1 C14 111.43(16)
C5 Si1 C10 112.4(3)
C5 Si1 C11 113.2(3)
C10 Si1 C11 104.6(3)
C5 Si1 C12 110.6(2)
C10 Si1 C12 108.4(3)
C11 Si1 C12 107.3(3)
C16 Si2 C21 115.1(3)
C16 Si2 C14 111.8(3)
C21 Si2 C14 105.8(3)
C16 Si2 C15 104.1(3)
C21 Si2 C15 112.9(3)
C14 Si2 C15 107.0(3)
C13 N1 C30 119.9(5)
C13 N1 U1 97.2(3)
C30 N1 U1 139.3(4)
C26 N2 C31 123.4(5)
C26 N2 U1 65.2(4)
C31 N2 U1 171.3(4)
C2 C1 C5 109.4(5)
C2 C1 C6 123.9(5)
C5 C1 C6 125.4(5)
C2 C1 U1 78.0(3)
C5 C1 U1 74.0(3)
C6 C1 U1 124.9(4)
C1 C2 C3 108.8(5)
C1 C2 C7 126.3(6)
C3 C2 C7 124.3(6)
C1 C2 U1 73.6(3)
C3 C2 U1 75.8(3)
C7 C2 U1 123.8(4)
C4 C3 C2 107.4(5)
C4 C3 C8 126.0(6)
C2 C3 C8 125.6(6)
C4 C3 U1 73.3(3)
C2 C3 U1 75.4(3)
C8 C3 U1 126.0(4)
C3 C4 C5 108.9(5)
C3 C4 C9 123.1(5)
C5 C4 C9 127.8(5)
C3 C4 U1 77.8(3)
C5 C4 U1 73.9(3)
C9 C4 U1 119.3(4)
C1 C5 C4 105.5(5)
C1 C5 Si1 128.1(4)
C4 C5 Si1 125.9(4)
C1 C5 U1 76.2(3)
C4 C5 U1 76.2(3)
Si1 C5 U1 119.5(2)
C13 C12 Si1 110.0(4)
N1 C13 C14 117.5(5)
N1 C13 C12 122.0(5)
C14 C13 C12 119.5(6)
N1 C13 U1 54.7(3)
C14 C13 U1 81.1(3)
C12 C13 U1 125.9(4)
C13 C14 Si2 123.1(5)
C13 C14 U1 72.1(3)
Si2 C14 U1 89.0(2)
C18 C17 C21 108.5(5)
C18 C17 C22 123.0(5)
C21 C17 C22 127.7(5)
C18 C17 U1 80.6(3)
C21 C17 U1 71.1(3)
C22 C17 U1 122.4(4)
C17 C18 C19 108.7(5)
C17 C18 C23 126.1(5)
C19 C18 C23 124.1(5)
C17 C18 U1 71.0(3)
C19 C18 U1 75.6(3)
C23 C18 U1 128.8(4)
C20 C19 C18 107.5(5)
C20 C19 C24 128.6(6)
C18 C19 C24 122.9(6)
C20 C19 U1 69.9(3)
C18 C19 U1 76.0(3)
C24 C19 U1 128.9(4)
C19 C20 C21 109.5(5)
C19 C20 C25 123.5(6)
C21 C20 C25 126.4(5)
C19 C20 U1 81.3(3)
C21 C20 U1 72.3(3)
C25 C20 U1 120.9(4)
C20 C21 C17 105.8(5)
C20 C21 Si2 123.6(4)
C17 C21 Si2 128.8(4)
C20 C21 U1 77.2(3)
C17 C21 U1 78.2(3)
Si2 C21 U1 98.9(2)
N2 C26 U1 85.8(4)
N1 C30 C29 106.7(5)
N1 C30 C27 112.7(5)
C29 C30 C27 107.0(5)
N1 C30 C28 111.9(5)
C29 C30 C28 107.9(5)
C27 C30 C28 110.4(5)
C33 C31 C34 109.0(6)
C33 C31 C32 108.2(7)
C34 C31 C32 108.4(7)
C33 C31 N2 112.7(6)
C34 C31 N2 110.6(5)
C32 C31 N2 107.8(5)

loop_
_geom_bond_atom_site_label_1
_geom_bond_atom_site_label_2
_geom_bond_distance
U1 Cnt1 2.551
U1 Cnt2 2.532
U1 C26 2.343(6)
U1 N1 2.368(5)
U1 N2 2.575(5)
U1 C21 2.690(5)
U1 C20 2.754(5)
U1 C5 2.777(5)
U1 C17 2.783(5)
U1 C1 2.806(5)
U1 C4 2.807(5)
U1 C2 2.860(5)
U1 C3 2.865(5)
U1 C13 2.878(5)
U1 C19 2.900(5)
U1 C18 2.904(6)
U1 C14 2.988(6)
Si1 C5 1.860(6)
Si1 C10 1.862(6)
Si1 C11 1.868(6)
Si1 C12 1.883(6)
Si2 C16 1.848(6)
Si2 C21 1.854(6)
Si2 C14 1.866(6)
Si2 C15 1.871(6)
N1 C13 1.366(7)
N1 C30 1.494(7)
N2 C26 1.252(7)
N2 C31 1.522(7)
C1 C2 1.391(8)
C1 C5 1.437(7)
C1 C6 1.525(7)
C2 C3 1.422(8)
C2 C7 1.513(8)
C3 C4 1.416(8)
C3 C8 1.490(8)
C4 C5 1.444(7)
C4 C9 1.495(7)
C12 C13 1.504(7)
C13 C14 1.368(7)
C17 C18 1.403(8)
C17 C21 1.453(7)
C17 C22 1.497(7)
C18 C19 1.426(8)
C18 C23 1.486(8)
C19 C20 1.412(8)
C19 C24 1.498(8)
C20 C21 1.433(8)
C20 C25 1.503(7)
C27 C30 1.523(8)
C28 C30 1.545(8)
C29 C30 1.517(8)
C31 C33 1.478(9)
C31 C34 1.486(8)
C31 C32 1.505(9)
